data_4063912
loop_
_publ_author_name
'Mikhel, Igor S.'
'Garland, Michael'
'Hopewell, Jonathan'
'Mastroianni, Sergio'
'McMullin, Claire L.'
'Orpen, A. Guy'
'Pringle, Paul G.'

_publ_section_title
;
 Cage Phosphinites: Ligands for Efficient Nickel-Catalyzed Hydrocyanation
 of 3-Pentenenitrile
;
_journal_issue 5
_journal_name_full Organometallics
_journal_page_first 974
_journal_paper_doi 10.1021/om101023e
_journal_volume 30
_journal_year 2011
_chemical_formula_moiety 'C28 H40 O8 P2'
_chemical_formula_sum 'C28 H40 O8 P2'
_chemical_formula_weight 566.54
_chemical_name_systematic
; 
 ? 
;
_space_group_IT_number 15
_symmetry_cell_setting monoclinic
_symmetry_space_group_name_Hall '-C 2yc'
_symmetry_space_group_name_H-M 'C 1 2/c 1'
_atom_sites_solution_hydrogens geom
_atom_sites_solution_primary direct
_atom_sites_solution_secondary difmap
_audit_creation_method SHELXL-97
_cell_angle_alpha 90.00
_cell_angle_beta 98.1240(10)
_cell_angle_gamma 90.00
_cell_formula_units_Z 4
_cell_length_a 29.3095(6)
_cell_length_b 11.2676(2)
_cell_length_c 8.6835(2)
_cell_measurement_reflns_used 15940
_cell_measurement_temperature 100(2)
_cell_measurement_theta_max 27.55
_cell_measurement_theta_min 2.78
_cell_volume 2838.93(10)
_computing_cell_refinement 'Apex II (Bruker-AXS, 2007)'
_computing_data_collection 'Apex II (Bruker-AXS, 2007)'
_computing_data_reduction
; 
 SAINT v7.34A (Bruker-AXS, 2007) & XPREP v2005/4 (Bruker-AXS, 2005) 
;
_computing_structure_refinement 'SHELXL-97 (Sheldrick, 1997)'
_computing_structure_solution 'SHELXS-97 (Sheldrick, 1990)'
_diffrn_ambient_temperature 120
_diffrn_detector 'CCD plate'
_diffrn_detector_area_resol_mean 8.366
_diffrn_detector_type 'Bruker-AXS SMART APEX'
_diffrn_measured_fraction_theta_full 0.997
_diffrn_measured_fraction_theta_max 0.997
_diffrn_measurement_details 'frames, 0.3\% width'
_diffrn_measurement_device 'four-circle diffractometer'
_diffrn_measurement_device_type 'Bruker-AXS Kappa'
_diffrn_measurement_method '\w & \f scans'
_diffrn_measurement_specimen_support
; 
glass fibre 
;
_diffrn_radiation_collimation '0.5 mm double pinhole'
_diffrn_radiation_monochromator graphite
_diffrn_radiation_probe x-ray
_diffrn_radiation_type 'Mo K\a'
_diffrn_radiation_wavelength 0.71074
_diffrn_reflns_av_R_equivalents 0.0205
_diffrn_reflns_av_sigmaI/netI 0.0160
_diffrn_reflns_limit_h_max 38
_diffrn_reflns_limit_h_min -38
_diffrn_reflns_limit_k_max 14
_diffrn_reflns_limit_k_min -14
_diffrn_reflns_limit_l_max 11
_diffrn_reflns_limit_l_min -10
_diffrn_reflns_number 15508
_diffrn_reflns_theta_full 27.55
_diffrn_reflns_theta_max 27.55
_diffrn_reflns_theta_min 1.94
_diffrn_source 'sealed X-ray tube'
_diffrn_source_current 40
_diffrn_source_power 2
_diffrn_source_size '0.4 x 8 mm fine focus'
_diffrn_source_target Mo
_diffrn_source_type 'Bruker-AXS KFF Mo 2K 90\% Ceramic'
_diffrn_source_voltage 50
_exptl_absorpt_coefficient_mu 0.201
_exptl_absorpt_correction_T_max 0.962
_exptl_absorpt_correction_T_min 0.858
_exptl_absorpt_correction_type multi-scan
_exptl_absorpt_process_details 'SADABS 2007/2 (Sheldrick, G.M., 2007)'
_exptl_crystal_colour colourless
_exptl_crystal_density_diffrn 1.326
_exptl_crystal_density_meas 0
_exptl_crystal_density_method 'not measured'
_exptl_crystal_description block
_exptl_crystal_F_000 1208
_exptl_crystal_size_max 0.350
_exptl_crystal_size_mid 0.207
_exptl_crystal_size_min 0.173
_refine_diff_density_max 0.461
_refine_diff_density_min -0.223
_refine_diff_density_rms 0.048
_refine_ls_extinction_method none
_refine_ls_goodness_of_fit_ref 1.041
_refine_ls_hydrogen_treatment constr
_refine_ls_matrix_type full
_refine_ls_number_parameters 176
_refine_ls_number_reflns 3275
_refine_ls_number_restraints 0
_refine_ls_restrained_S_all 1.041
_refine_ls_R_factor_all 0.0334
_refine_ls_R_factor_gt 0.0312
_refine_ls_shift/su_max 0.001
_refine_ls_shift/su_mean 0.000
_refine_ls_structure_factor_coef Fsqd
_refine_ls_weighting_details 'calc w=1/[\s^2^(Fo^2^)+(0.0442P)^2^+2.7243P] where P=(Fo^2^+2Fc^2^)/3'
_refine_ls_weighting_scheme calc
_refine_ls_wR_factor_gt 0.0825
_refine_ls_wR_factor_ref 0.0845
_reflns_number_gt 3059
_reflns_number_total 3275
_reflns_threshold_expression >2sigma(I)
_cod_data_source_file om101023e_si_001.cif
_cod_data_source_block migl7_c2c
_cod_depositor_comments
;
The following automatic conversions were performed:

'_diffrn_radiation_probe' value 'X-ray' changed to 'x-ray' according
to /home/saulius/struct/CIF-dictionaries/cif_core.dic dictionary
named 'cif_core.dic' version 2.4.1 from 2010-06-29.

Automatic conversion script
Id: cif_fix_values 1715 2011-07-08 13:25:40Z adriana 
;
_cod_original_sg_symbol_H-M 'C 2/c'
_cod_database_code 4063912

loop_
_symmetry_equiv_pos_as_xyz
'x, y, z'
'-x, y, -z+1/2'
'x+1/2, y+1/2, z'
'-x+1/2, y+1/2, -z+1/2'
'-x, -y, -z'
'x, -y, z-1/2'
'-x+1/2, -y+1/2, -z'
'x+1/2, -y+1/2, z-1/2'

loop_
_atom_site_label
_atom_site_type_symbol
_atom_site_fract_x
_atom_site_fract_y
_atom_site_fract_z
_atom_site_U_iso_or_equiv
_atom_site_adp_type
_atom_site_occupancy
_atom_site_symmetry_multiplicity
_atom_site_calc_flag
_atom_site_refinement_flags
P1 P 0.397215(10) 0.28488(3) 0.14490(3) 0.01421(9) Uani 1 1 d .
O1 O 0.39066(3) 0.31257(7) 0.45881(9) 0.01588(17) Uani 1 1 d .
O2 O 0.30777(3) 0.33440(7) 0.14528(9) 0.01712(18) Uani 1 1 d .
O3 O 0.31164(3) 0.35677(7) 0.41625(9) 0.01633(18) Uani 1 1 d .
O4 O 0.42747(3) 0.16828(8) 0.21469(9) 0.01821(18) Uani 1 1 d .
C1 C 0.44731(4) 0.43323(11) 0.36640(15) 0.0215(3) Uani 1 1 d .
H1A H 0.4478 0.4805 0.4614 0.032 Uiso 1 1 calc R
H1B H 0.4543 0.4844 0.2816 0.032 Uiso 1 1 calc R
H1C H 0.4704 0.3699 0.3843 0.032 Uiso 1 1 calc R
C2 C 0.39982(4) 0.37879(10) 0.32287(13) 0.0150(2) Uani 1 1 d .
C3 C 0.36247(4) 0.47300(10) 0.28407(13) 0.0155(2) Uani 1 1 d .
H3A H 0.3657 0.5348 0.3660 0.019 Uiso 1 1 calc R
H3B H 0.3660 0.5115 0.1839 0.019 Uiso 1 1 calc R
C4 C 0.31505(4) 0.41612(10) 0.27282(13) 0.0156(2) Uani 1 1 d .
C5 C 0.27627(4) 0.50502(11) 0.24806(14) 0.0206(2) Uani 1 1 d .
H5A H 0.2468 0.4639 0.2472 0.031 Uiso 1 1 calc R
H5B H 0.2766 0.5455 0.1484 0.031 Uiso 1 1 calc R
H5C H 0.2802 0.5634 0.3325 0.031 Uiso 1 1 calc R
C6 C 0.33998(5) 0.21473(11) 0.60606(14) 0.0211(3) Uani 1 1 d .
H6A H 0.3467 0.2769 0.6849 0.032 Uiso 1 1 calc R
H6B H 0.3615 0.1486 0.6303 0.032 Uiso 1 1 calc R
H6C H 0.3084 0.1863 0.6056 0.032 Uiso 1 1 calc R
C7 C 0.34512(4) 0.26463(10) 0.44761(13) 0.0154(2) Uani 1 1 d .
C8 C 0.33611(4) 0.17285(10) 0.31821(13) 0.0152(2) Uani 1 1 d .
H8A H 0.3597 0.1094 0.3353 0.018 Uiso 1 1 calc R
H8B H 0.3055 0.1362 0.3199 0.018 Uiso 1 1 calc R
C9 C 0.33767(4) 0.23081(10) 0.16082(13) 0.0151(2) Uani 1 1 d .
C10 C 0.32004(5) 0.15013(12) 0.02632(14) 0.0231(3) Uani 1 1 d .
H10A H 0.2882 0.1268 0.0339 0.035 Uiso 1 1 calc R
H10B H 0.3395 0.0791 0.0298 0.035 Uiso 1 1 calc R
H10C H 0.3210 0.1922 -0.0720 0.035 Uiso 1 1 calc R
C11 C 0.46101(4) 0.12516(11) 0.11983(13) 0.0170(2) Uani 1 1 d .
H11A H 0.4856 0.1849 0.1169 0.020 Uiso 1 1 calc R
H11B H 0.4459 0.1111 0.0120 0.020 Uiso 1 1 calc R
C12 C 0.48131(4) 0.01133(10) 0.18939(12) 0.0143(2) Uani 1 1 d .
C13 C 0.46297(4) -0.09657(11) 0.13223(13) 0.0172(2) Uani 1 1 d .
H13 H 0.4376 -0.0969 0.0511 0.021 Uiso 1 1 calc R
C14 C 0.48113(4) -0.20363(11) 0.19169(14) 0.0195(2) Uani 1 1 d .
H14 H 0.4678 -0.2765 0.1529 0.023 Uiso 1 1 calc R

loop_
_atom_site_aniso_label
_atom_site_aniso_U_11
_atom_site_aniso_U_22
_atom_site_aniso_U_33
_atom_site_aniso_U_23
_atom_site_aniso_U_13
_atom_site_aniso_U_12
P1 0.01539(16) 0.01412(15) 0.01372(15) 0.00187(10) 0.00411(11) 0.00211(10)
O1 0.0171(4) 0.0170(4) 0.0133(4) 0.0023(3) 0.0013(3) -0.0012(3)
O2 0.0165(4) 0.0192(4) 0.0152(4) -0.0004(3) 0.0007(3) 0.0029(3)
O3 0.0179(4) 0.0171(4) 0.0150(4) 0.0018(3) 0.0061(3) 0.0026(3)
O4 0.0203(4) 0.0189(4) 0.0168(4) 0.0041(3) 0.0078(3) 0.0074(3)
C1 0.0181(6) 0.0213(6) 0.0249(6) -0.0003(5) 0.0025(5) -0.0038(5)
C2 0.0162(5) 0.0138(5) 0.0152(5) 0.0013(4) 0.0034(4) -0.0002(4)
C3 0.0182(5) 0.0125(5) 0.0164(5) 0.0015(4) 0.0043(4) 0.0015(4)
C4 0.0172(5) 0.0162(5) 0.0140(5) 0.0005(4) 0.0037(4) 0.0018(4)
C5 0.0181(6) 0.0214(6) 0.0225(6) 0.0017(5) 0.0044(4) 0.0056(5)
C6 0.0284(6) 0.0202(6) 0.0160(6) 0.0031(4) 0.0073(5) 0.0003(5)
C7 0.0171(5) 0.0146(5) 0.0149(5) 0.0006(4) 0.0037(4) -0.0001(4)
C8 0.0180(5) 0.0140(5) 0.0142(5) 0.0003(4) 0.0041(4) -0.0021(4)
C9 0.0161(5) 0.0157(5) 0.0136(5) -0.0004(4) 0.0026(4) 0.0002(4)
C10 0.0271(6) 0.0248(6) 0.0173(6) -0.0053(5) 0.0025(5) -0.0048(5)
C11 0.0179(5) 0.0180(5) 0.0161(5) 0.0022(4) 0.0062(4) 0.0041(4)
C12 0.0141(5) 0.0163(5) 0.0135(5) 0.0005(4) 0.0049(4) 0.0014(4)
C13 0.0161(5) 0.0210(6) 0.0146(5) -0.0017(4) 0.0024(4) -0.0010(4)
C14 0.0248(6) 0.0164(6) 0.0180(6) -0.0028(4) 0.0055(5) -0.0033(4)

loop_
_atom_type_symbol
_atom_type_description
_atom_type_scat_dispersion_real
_atom_type_scat_dispersion_imag
_atom_type_scat_source
C C 0.0033 0.0016 'International Tables Vol C Tables 4.2.6.8 and 6.1.1.4'
H H 0.0000 0.0000 'International Tables Vol C Tables 4.2.6.8 and 6.1.1.4'
O O 0.0106 0.0060 'International Tables Vol C Tables 4.2.6.8 and 6.1.1.4'
P P 0.1023 0.0942 'International Tables Vol C Tables 4.2.6.8 and 6.1.1.4'

loop_
_geom_angle_atom_site_label_1
_geom_angle_atom_site_label_2
_geom_angle_atom_site_label_3
_geom_angle
_geom_angle_site_symmetry_1
_geom_angle_site_symmetry_3
O4 P1 C2 100.97(5) . .
O4 P1 C9 99.90(5) . .
C2 P1 C9 93.03(5) . .
C7 O1 C2 114.61(8) . .
C4 O2 C9 114.96(8) . .
C7 O3 C4 112.05(8) . .
C11 O4 P1 115.43(7) . .
C2 C1 H1A 109.5 . .
C2 C1 H1B 109.5 . .
H1A C1 H1B 109.5 . .
C2 C1 H1C 109.5 . .
H1A C1 H1C 109.5 . .
H1B C1 H1C 109.5 . .
O1 C2 C1 105.85(9) . .
O1 C2 C3 109.09(9) . .
C1 C2 C3 112.15(9) . .
O1 C2 P1 113.02(7) . .
C1 C2 P1 111.34(8) . .
C3 C2 P1 105.50(7) . .
C4 C3 C2 109.94(9) . .
C4 C3 H3A 109.7 . .
C2 C3 H3A 109.7 . .
C4 C3 H3B 109.7 . .
C2 C3 H3B 109.7 . .
H3A C3 H3B 108.2 . .
O3 C4 O2 110.59(9) . .
O3 C4 C5 106.91(9) . .
O2 C4 C5 106.84(9) . .
O3 C4 C3 108.48(9) . .
O2 C4 C3 110.82(9) . .
C5 C4 C3 113.14(10) . .
C4 C5 H5A 109.5 . .
C4 C5 H5B 109.5 . .
H5A C5 H5B 109.5 . .
C4 C5 H5C 109.5 . .
H5A C5 H5C 109.5 . .
H5B C5 H5C 109.5 . .
C7 C6 H6A 109.5 . .
C7 C6 H6B 109.5 . .
H6A C6 H6B 109.5 . .
C7 C6 H6C 109.5 . .
H6A C6 H6C 109.5 . .
H6B C6 H6C 109.5 . .
O3 C7 O1 110.35(9) . .
O3 C7 C6 106.83(9) . .
O1 C7 C6 106.87(9) . .
O3 C7 C8 108.08(9) . .
O1 C7 C8 111.69(9) . .
C6 C7 C8 112.92(10) . .
C9 C8 C7 110.33(9) . .
C9 C8 H8A 109.6 . .
C7 C8 H8A 109.6 . .
C9 C8 H8B 109.6 . .
C7 C8 H8B 109.6 . .
H8A C8 H8B 108.1 . .
O2 C9 C10 105.97(9) . .
O2 C9 C8 109.49(9) . .
C10 C9 C8 112.67(10) . .
O2 C9 P1 106.73(7) . .
C10 C9 P1 111.03(8) . .
C8 C9 P1 110.66(8) . .
C9 C10 H10A 109.5 . .
C9 C10 H10B 109.5 . .
H10A C10 H10B 109.5 . .
C9 C10 H10C 109.5 . .
H10A C10 H10C 109.5 . .
H10B C10 H10C 109.5 . .
O4 C11 C12 108.57(9) . .
O4 C11 H11A 110.0 . .
C12 C11 H11A 110.0 . .
O4 C11 H11B 110.0 . .
C12 C11 H11B 110.0 . .
H11A C11 H11B 108.4 . .
C13 C12 C12 119.14(7) . 2_655
C13 C12 C11 119.39(10) . .
C12 C12 C11 121.47(6) 2_655 .
C14 C13 C12 121.19(11) . .
C14 C13 H13 119.4 . .
C12 C13 H13 119.4 . .
C13 C14 C14 119.64(7) . 2_655
C13 C14 H14 120.2 . .
C14 C14 H14 120.2 2_655 .

loop_
_geom_bond_atom_site_label_1
_geom_bond_atom_site_label_2
_geom_bond_distance
_geom_bond_site_symmetry_2
P1 O4 1.6516(8) .
P1 C2 1.8656(12) .
P1 C9 1.8720(12) .
O1 C7 1.4304(13) .
O1 C2 1.4532(13) .
O2 C4 1.4329(14) .
O2 C9 1.4543(13) .
O3 C7 1.4281(13) .
O3 C4 1.4295(13) .
O4 C11 1.4525(13) .
C1 C2 1.5191(16) .
C1 H1A 0.9800 .
C1 H1B 0.9800 .
C1 H1C 0.9800 .
C2 C3 1.5279(15) .
C3 C4 1.5211(15) .
C3 H3A 0.9900 .
C3 H3B 0.9900 .
C4 C5 1.5075(15) .
C5 H5A 0.9800 .
C5 H5B 0.9800 .
C5 H5C 0.9800 .
C6 C7 1.5134(15) .
C6 H6A 0.9800 .
C6 H6B 0.9800 .
C6 H6C 0.9800 .
C7 C8 1.5224(15) .
C8 C9 1.5213(15) .
C8 H8A 0.9900 .
C8 H8B 0.9900 .
C9 C10 1.5122(16) .
C10 H10A 0.9800 .
C10 H10B 0.9800 .
C10 H10C 0.9800 .
C11 C12 1.5041(15) .
C11 H11A 0.9900 .
C11 H11B 0.9900 .
C12 C13 1.3920(16) .
C12 C12 1.408(2) 2_655
C13 C14 1.3883(17) .
C13 H13 0.9500 .
C14 C14 1.390(2) 2_655
C14 H14 0.9500 .

loop_
_geom_torsion_atom_site_label_1
_geom_torsion_atom_site_label_2
_geom_torsion_atom_site_label_3
_geom_torsion_atom_site_label_4
_geom_torsion
_geom_torsion_site_symmetry_1
_geom_torsion_site_symmetry_4
C2 P1 O4 C11 -134.92(8) . .
C9 P1 O4 C11 130.01(8) . .
C7 O1 C2 C1 173.50(9) . .
C7 O1 C2 C3 52.64(12) . .
C7 O1 C2 P1 -64.38(10) . .
O4 P1 C2 O1 -45.83(8) . .
C9 P1 C2 O1 54.87(8) . .
O4 P1 C2 C1 73.16(9) . .
C9 P1 C2 C1 173.85(8) . .
O4 P1 C2 C3 -164.94(7) . .
C9 P1 C2 C3 -64.25(8) . .
O1 C2 C3 C4 -51.93(11) . .
C1 C2 C3 C4 -168.86(9) . .
P1 C2 C3 C4 69.76(9) . .
C7 O3 C4 O2 60.40(11) . .
C7 O3 C4 C5 176.36(9) . .
C7 O3 C4 C3 -61.32(11) . .
C9 O2 C4 O3 -54.80(12) . .
C9 O2 C4 C5 -170.80(9) . .
C9 O2 C4 C3 65.54(12) . .
C2 C3 C4 O3 56.73(11) . .
C2 C3 C4 O2 -64.85(11) . .
C2 C3 C4 C5 175.18(9) . .
C4 O3 C7 O1 60.53(11) . .
C4 O3 C7 C6 176.35(9) . .
C4 O3 C7 C8 -61.86(11) . .
C2 O1 C7 O3 -56.36(11) . .
C2 O1 C7 C6 -172.16(9) . .
C2 O1 C7 C8 63.88(12) . .
O3 C7 C8 C9 57.10(12) . .
O1 C7 C8 C9 -64.46(12) . .
C6 C7 C8 C9 175.06(10) . .
C4 O2 C9 C10 172.66(9) . .
C4 O2 C9 C8 50.88(12) . .
C4 O2 C9 P1 -68.93(10) . .
C7 C8 C9 O2 -51.26(12) . .
C7 C8 C9 C10 -168.92(10) . .
C7 C8 C9 P1 66.11(10) . .
O4 P1 C9 O2 164.30(7) . .
C2 P1 C9 O2 62.61(7) . .
O4 P1 C9 C10 -80.65(9) . .
C2 P1 C9 C10 177.66(9) . .
O4 P1 C9 C8 45.24(8) . .
C2 P1 C9 C8 -56.45(8) . .
P1 O4 C11 C12 -173.33(7) . .
O4 C11 C12 C13 95.55(12) . .
O4 C11 C12 C12 -84.84(15) . 2_655
C12 C12 C13 C14 -0.55(19) 2_655 .
C11 C12 C13 C14 179.07(11) . .
C12 C13 C14 C14 -1.3(2) . 2_655
